data_2239021
loop_
_publ_author_name
'Qachchachi, Fatima-Zahrae'
'Ouazzani Chahdi, Fouad'
'Misbahi, Houria'
'Bodensteiner, Michael'
'El Ammari, Lahcen'

_publ_contact_author
;
Fatima-Zahrae Qachchachi
Laboratoire de Chimie Organique Appliqu\'ee, Universit\'e Sidi Mohamed
Ben Abdallah, Facult\'e des Sciences et Techniques, Route d'Immouzzer,
BP 2202 F\`es, Morocco
;
_publ_section_title
;
 1-Dodecylindoline-2,3-dione
;
_journal_coeditor_code RZ5103
_journal_issue 2
_journal_name_full 'Acta Crystallographica Section E'
_journal_page_first o229
_journal_paper_doi 10.1107/S1600536814001792
_journal_volume 70
_journal_year 2014
_chemical_formula_iupac 'C20 H29 N O2'
_chemical_formula_moiety 'C20 H29 N O2'
_chemical_formula_sum 'C20 H29 N O2'
_chemical_formula_weight 315.44
_chemical_name_systematic
;
1-Dodecylindoline-2,3-dione
;
_space_group_IT_number 14
_symmetry_cell_setting monoclinic
_symmetry_space_group_name_Hall '-P 2ybc'
_symmetry_space_group_name_H-M 'P 1 21/c 1'
_atom_sites_solution_hydrogens geom
_atom_sites_solution_primary direct
_atom_sites_solution_secondary difmap
_audit_creation_method SHELXL-97
_cell_angle_alpha 90.00
_cell_angle_beta 104.926(3)
_cell_angle_gamma 90.00
_cell_formula_units_Z 4
_cell_length_a 25.2013(7)
_cell_length_b 4.66818(9)
_cell_length_c 15.7013(4)
_cell_measurement_reflns_used 6237
_cell_measurement_temperature 123.0(2)
_cell_measurement_theta_max 73.7570
_cell_measurement_theta_min 5.4280
_cell_volume 1784.84(8)
_computing_cell_refinement 'CrysAlis PRO (Oxford Diffraction, 2012)'
_computing_data_collection 'CrysAlis PRO (Oxford Diffraction, 2012)'
_computing_data_reduction 'CrysAlis PRO (Oxford Diffraction, 2012)'
_computing_molecular_graphics 'ORTEP-3 for Windows (Farrugia, 2012)'
_computing_publication_material 'WinGX (Farrugia, 2012) and publCIF (Westrip, 2010)'
_computing_structure_refinement 'SHELXL97 (Sheldrick, 2008)'
_computing_structure_solution 'SHELXS97 (Sheldrick, 2008)'
_diffrn_ambient_temperature 123(2)
_diffrn_detector_area_resol_mean 10.3546
_diffrn_measured_fraction_theta_full 0.995
_diffrn_measured_fraction_theta_max 0.972
_diffrn_measurement_device_type 'Oxford Diffraction SuperNova (single source at offset, Atlas)'
_diffrn_measurement_method '\w scans'
_diffrn_radiation_monochromator mirror
_diffrn_radiation_source 'SuperNova (Cu) X-ray Source'
_diffrn_radiation_type 'Cu K\a'
_diffrn_radiation_wavelength 1.54184
_diffrn_reflns_av_R_equivalents 0.0208
_diffrn_reflns_av_sigmaI/netI 0.0170
_diffrn_reflns_limit_h_max 30
_diffrn_reflns_limit_h_min -31
_diffrn_reflns_limit_k_max 5
_diffrn_reflns_limit_k_min -5
_diffrn_reflns_limit_l_max 18
_diffrn_reflns_limit_l_min -19
_diffrn_reflns_number 12640
_diffrn_reflns_theta_full 67.50
_diffrn_reflns_theta_max 73.58
_diffrn_reflns_theta_min 3.63
_exptl_absorpt_coefficient_mu 0.582
_exptl_absorpt_correction_T_max 0.979
_exptl_absorpt_correction_T_min 0.942
_exptl_absorpt_correction_type analytical
_exptl_absorpt_process_details
;
[CrysAlis PRO (Oxford Diffraction, 2012); analytical numeric absorption
correction using a multi-faceted crystal model (Clark & Reid, 1995)]
;
_exptl_crystal_colour 'clear light orange'
_exptl_crystal_density_diffrn 1.174
_exptl_crystal_density_method 'not measured'
_exptl_crystal_description plate
_exptl_crystal_F_000 688
_exptl_crystal_size_max 0.1215
_exptl_crystal_size_mid 0.1117
_exptl_crystal_size_min 0.0382
_refine_diff_density_max 0.294
_refine_diff_density_min -0.203
_refine_ls_extinction_method none
_refine_ls_goodness_of_fit_ref 1.022
_refine_ls_hydrogen_treatment constr
_refine_ls_matrix_type full
_refine_ls_number_parameters 208
_refine_ls_number_reflns 3493
_refine_ls_number_restraints 0
_refine_ls_restrained_S_all 1.022
_refine_ls_R_factor_all 0.0407
_refine_ls_R_factor_gt 0.0349
_refine_ls_shift/su_max 0.001
_refine_ls_shift/su_mean 0.000
_refine_ls_structure_factor_coef Fsqd
_refine_ls_weighting_details 'calc w=1/[\s^2^(Fo^2^)+(0.0528P)^2^+0.4135P] where P=(Fo^2^+2Fc^2^)/3'
_refine_ls_weighting_scheme calc
_refine_ls_wR_factor_gt 0.0946
_refine_ls_wR_factor_ref 0.1001
_reflns_number_gt 3039
_reflns_number_total 3493
_reflns_threshold_expression I>2\s(I)
_cod_data_source_file rz5103sup1.cif
_cod_data_source_block I
_cod_original_cell_volume 1784.84(7)
_cod_original_sg_symbol_H-M 'P 21/c'
_cod_database_code 2239021
_cod_database_fobs_code 2239021

loop_
_symmetry_equiv_pos_as_xyz
'x, y, z'
'-x, y+1/2, -z+1/2'
'-x, -y, -z'
'x, -y-1/2, z-1/2'

loop_
_atom_site_type_symbol
_atom_site_label
_atom_site_fract_x
_atom_site_fract_y
_atom_site_fract_z
_atom_site_U_iso_or_equiv
_atom_site_adp_type
_atom_site_calc_flag
_atom_site_refinement_flags
_atom_site_occupancy
_atom_site_symmetry_multiplicity
C C1 0.11717(4) 0.3582(2) 0.56405(7) 0.0263(2) Uani d . 1 1
C C2 0.07145(4) 0.5831(2) 0.52742(7) 0.0256(2) Uani d . 1 1
C C3 0.07308(4) 0.6313(2) 0.43624(7) 0.0221(2) Uani d . 1 1
C C4 0.11376(4) 0.4511(2) 0.41950(7) 0.0207(2) Uani d . 1 1
C C5 0.12551(4) 0.4485(2) 0.33845(7) 0.0243(2) Uani d . 1 1
H H5 0.1527 0.3249 0.3268 0.029 Uiso calc R 1 1
C C6 0.09572(4) 0.6350(2) 0.27432(7) 0.0264(2) Uani d . 1 1
H H6 0.1030 0.6382 0.2179 0.032 Uiso calc R 1 1
C C7 0.05561(4) 0.8162(2) 0.29048(7) 0.0280(2) Uani d . 1 1
H H7 0.0363 0.9419 0.2455 0.034 Uiso calc R 1 1
C C8 0.04351(4) 0.8149(2) 0.37185(7) 0.0258(2) Uani d . 1 1
H H8 0.0158 0.9361 0.3831 0.031 Uiso calc R 1 1
C C9 0.18532(4) 0.0978(2) 0.50360(8) 0.0262(2) Uani d . 1 1
H H9A 0.1802 -0.0161 0.4489 0.031 Uiso calc R 1 1
H H9B 0.1870 -0.0370 0.5529 0.031 Uiso calc R 1 1
C C10 0.23949(4) 0.2615(2) 0.52023(8) 0.0264(2) Uani d . 1 1
H H10A 0.2396 0.3770 0.4674 0.032 Uiso calc R 1 1
H H10B 0.2421 0.3951 0.5701 0.032 Uiso calc R 1 1
C C11 0.28944(4) 0.0655(2) 0.54105(8) 0.0261(2) Uani d . 1 1
H H11A 0.2866 -0.0697 0.4915 0.031 Uiso calc R 1 1
H H11B 0.2896 -0.0483 0.5943 0.031 Uiso calc R 1 1
C C12 0.34340(4) 0.2303(2) 0.55654(8) 0.0269(2) Uani d . 1 1
H H12A 0.3441 0.3339 0.5018 0.032 Uiso calc R 1 1
H H12B 0.3448 0.3748 0.6032 0.032 Uiso calc R 1 1
C C13 0.39431(4) 0.0414(3) 0.58348(8) 0.0275(2) Uani d . 1 1
H H13A 0.3930 -0.1032 0.5369 0.033 Uiso calc R 1 1
H H13B 0.3938 -0.0620 0.6383 0.033 Uiso calc R 1 1
C C14 0.44783(4) 0.2094(3) 0.59858(8) 0.0283(3) Uani d . 1 1
H H14A 0.4485 0.3105 0.5434 0.034 Uiso calc R 1 1
H H14B 0.4487 0.3563 0.6444 0.034 Uiso calc R 1 1
C C15 0.49914(4) 0.0237(3) 0.62696(8) 0.0285(3) Uani d . 1 1
H H15A 0.4984 -0.1232 0.5812 0.034 Uiso calc R 1 1
H H15B 0.4986 -0.0771 0.6822 0.034 Uiso calc R 1 1
C C16 0.55241(4) 0.1948(3) 0.64174(8) 0.0290(3) Uani d . 1 1
H H16A 0.5528 0.2957 0.5865 0.035 Uiso calc R 1 1
H H16B 0.5531 0.3416 0.6875 0.035 Uiso calc R 1 1
C C17 0.60399(4) 0.0110(3) 0.67010(8) 0.0290(3) Uani d . 1 1
H H17A 0.6033 -0.1358 0.6243 0.035 Uiso calc R 1 1
H H17B 0.6036 -0.0900 0.7254 0.035 Uiso calc R 1 1
C C18 0.65705(4) 0.1830(3) 0.68478(8) 0.0287(3) Uani d . 1 1
H H18A 0.6574 0.2838 0.6294 0.034 Uiso calc R 1 1
H H18B 0.6576 0.3302 0.7304 0.034 Uiso calc R 1 1
C C19 0.70879(4) 0.0017(3) 0.71327(8) 0.0319(3) Uani d . 1 1
H H19A 0.7083 -0.1461 0.6678 0.038 Uiso calc R 1 1
H H19B 0.7087 -0.0981 0.7689 0.038 Uiso calc R 1 1
C C20 0.76140(5) 0.1765(3) 0.72716(9) 0.0383(3) Uani d . 1 1
H H20A 0.7626 0.3204 0.7731 0.046 Uiso calc R 1 1
H H20B 0.7622 0.2724 0.6720 0.046 Uiso calc R 1 1
H H20C 0.7932 0.0491 0.7453 0.046 Uiso calc R 1 1
N N1 0.13859(4) 0.2877(2) 0.49531(6) 0.0237(2) Uani d . 1 1
O O1 0.13183(4) 0.2676(2) 0.63893(5) 0.0368(2) Uani d . 1 1
O O2 0.04303(3) 0.6876(2) 0.57083(5) 0.0350(2) Uani d . 1 1

loop_
_atom_site_aniso_label
_atom_site_aniso_U_11
_atom_site_aniso_U_22
_atom_site_aniso_U_33
_atom_site_aniso_U_12
_atom_site_aniso_U_13
_atom_site_aniso_U_23
C1 0.0228(5) 0.0325(6) 0.0234(5) -0.0083(4) 0.0058(4) -0.0017(5)
C2 0.0203(5) 0.0317(6) 0.0250(5) -0.0069(4) 0.0063(4) -0.0076(5)
C3 0.0169(4) 0.0255(5) 0.0240(5) -0.0034(4) 0.0056(4) -0.0056(4)
C4 0.0168(4) 0.0231(5) 0.0212(5) -0.0028(4) 0.0029(4) -0.0021(4)
C5 0.0201(5) 0.0290(5) 0.0248(5) 0.0006(4) 0.0077(4) -0.0035(4)
C6 0.0262(5) 0.0324(6) 0.0206(5) -0.0028(5) 0.0063(4) -0.0013(4)
C7 0.0248(5) 0.0290(6) 0.0274(6) 0.0008(4) 0.0017(4) 0.0018(5)
C8 0.0192(5) 0.0263(5) 0.0308(6) 0.0010(4) 0.0044(4) -0.0040(5)
C9 0.0192(5) 0.0256(5) 0.0320(6) 0.0005(4) 0.0034(4) 0.0025(5)
C10 0.0192(5) 0.0257(5) 0.0322(6) -0.0005(4) 0.0031(4) 0.0015(5)
C11 0.0188(5) 0.0277(5) 0.0297(6) 0.0002(4) 0.0025(4) 0.0019(5)
C12 0.0193(5) 0.0294(6) 0.0308(6) -0.0003(4) 0.0042(4) 0.0016(5)
C13 0.0188(5) 0.0316(6) 0.0308(6) 0.0004(4) 0.0038(4) 0.0014(5)
C14 0.0189(5) 0.0336(6) 0.0315(6) 0.0002(4) 0.0046(4) 0.0015(5)
C15 0.0188(5) 0.0342(6) 0.0315(6) 0.0005(4) 0.0043(4) 0.0023(5)
C16 0.0191(5) 0.0345(6) 0.0323(6) 0.0000(4) 0.0048(4) 0.0004(5)
C17 0.0194(5) 0.0357(6) 0.0308(6) 0.0012(5) 0.0047(4) 0.0034(5)
C18 0.0194(5) 0.0355(6) 0.0300(6) 0.0003(4) 0.0041(4) 0.0005(5)
C19 0.0217(5) 0.0403(6) 0.0326(6) 0.0029(5) 0.0052(5) 0.0050(5)
C20 0.0193(5) 0.0507(8) 0.0428(7) 0.0010(5) 0.0044(5) 0.0007(6)
N1 0.0187(4) 0.0286(5) 0.0232(5) -0.0001(4) 0.0042(3) 0.0013(4)
O1 0.0369(5) 0.0487(5) 0.0239(4) -0.0068(4) 0.0060(3) 0.0062(4)
O2 0.0287(4) 0.0505(5) 0.0288(4) -0.0021(4) 0.0127(3) -0.0127(4)

loop_
_atom_type_symbol
_atom_type_description
_atom_type_scat_dispersion_real
_atom_type_scat_dispersion_imag
_atom_type_scat_source
C C 0.0181 0.0091 'International Tables Vol C Tables 4.2.6.8 and 6.1.1.4'
H H 0.0000 0.0000 'International Tables Vol C Tables 4.2.6.8 and 6.1.1.4'
N N 0.0311 0.0180 'International Tables Vol C Tables 4.2.6.8 and 6.1.1.4'
O O 0.0492 0.0322 'International Tables Vol C Tables 4.2.6.8 and 6.1.1.4'

loop_
_geom_angle_atom_site_label_1
_geom_angle_atom_site_label_2
_geom_angle_atom_site_label_3
_geom_angle
O1 C1 N1 126.70(11)
O1 C1 C2 127.24(10)
N1 C1 C2 106.04(9)
O2 C2 C3 131.26(11)
O2 C2 C1 123.57(10)
C3 C2 C1 105.16(8)
C8 C3 C4 121.03(10)
C8 C3 C2 131.64(10)
C4 C3 C2 107.32(9)
C5 C4 C3 121.28(10)
C5 C4 N1 128.13(9)
C3 C4 N1 110.58(9)
C4 C5 C6 117.21(9)
C4 C5 H5 121.4
C6 C5 H5 121.4
C7 C6 C5 121.95(10)
C7 C6 H6 119.0
C5 C6 H6 119.0
C8 C7 C6 120.51(10)
C8 C7 H7 119.7
C6 C7 H7 119.7
C3 C8 C7 118.01(10)
C3 C8 H8 121.0
C7 C8 H8 121.0
N1 C9 C10 112.22(9)
N1 C9 H9A 109.2
C10 C9 H9A 109.2
N1 C9 H9B 109.2
C10 C9 H9B 109.2
H9A C9 H9B 107.9
C11 C10 C9 112.92(9)
C11 C10 H10A 109.0
C9 C10 H10A 109.0
C11 C10 H10B 109.0
C9 C10 H10B 109.0
H10A C10 H10B 107.8
C10 C11 C12 112.63(9)
C10 C11 H11A 109.1
C12 C11 H11A 109.1
C10 C11 H11B 109.1
C12 C11 H11B 109.1
H11A C11 H11B 107.8
C13 C12 C11 113.86(9)
C13 C12 H12A 108.8
C11 C12 H12A 108.8
C13 C12 H12B 108.8
C11 C12 H12B 108.8
H12A C12 H12B 107.7
C12 C13 C14 113.16(9)
C12 C13 H13A 108.9
C14 C13 H13A 108.9
C12 C13 H13B 108.9
C14 C13 H13B 108.9
H13A C13 H13B 107.8
C15 C14 C13 113.73(10)
C15 C14 H14A 108.8
C13 C14 H14A 108.8
C15 C14 H14B 108.8
C13 C14 H14B 108.8
H14A C14 H14B 107.7
C14 C15 C16 113.14(10)
C14 C15 H15A 109.0
C16 C15 H15A 109.0
C14 C15 H15B 109.0
C16 C15 H15B 109.0
H15A C15 H15B 107.8
C17 C16 C15 113.57(10)
C17 C16 H16A 108.9
C15 C16 H16A 108.9
C17 C16 H16B 108.9
C15 C16 H16B 108.9
H16A C16 H16B 107.7
C16 C17 C18 113.33(10)
C16 C17 H17A 108.9
C18 C17 H17A 108.9
C16 C17 H17B 108.9
C18 C17 H17B 108.9
H17A C17 H17B 107.7
C19 C18 C17 113.75(10)
C19 C18 H18A 108.8
C17 C18 H18A 108.8
C19 C18 H18B 108.8
C17 C18 H18B 108.8
H18A C18 H18B 107.7
C18 C19 C20 113.08(11)
C18 C19 H19A 109.0
C20 C19 H19A 109.0
C18 C19 H19B 109.0
C20 C19 H19B 109.0
H19A C19 H19B 107.8
C19 C20 H20A 109.5
C19 C20 H20B 109.5
H20A C20 H20B 109.5
C19 C20 H20C 109.5
H20A C20 H20C 109.5
H20B C20 H20C 109.5
C1 N1 C4 110.82(9)
C1 N1 C9 123.54(9)
C4 N1 C9 125.19(9)

loop_
_geom_bond_atom_site_label_1
_geom_bond_atom_site_label_2
_geom_bond_distance
C1 O1 1.2142(14)
C1 N1 1.3656(14)
C1 C2 1.5552(16)
C2 O2 1.2113(13)
C2 C3 1.4601(14)
C3 C8 1.3869(16)
C3 C4 1.4027(14)
C4 C5 1.3789(14)
C4 N1 1.4163(14)
C5 C6 1.3950(16)
C5 H5 0.9500
C6 C7 1.3909(16)
C6 H6 0.9500
C7 C8 1.3878(15)
C7 H7 0.9500
C8 H8 0.9500
C9 N1 1.4528(13)
C9 C10 1.5270(14)
C9 H9A 0.9900
C9 H9B 0.9900
C10 C11 1.5222(14)
C10 H10A 0.9900
C10 H10B 0.9900
C11 C12 1.5265(14)
C11 H11A 0.9900
C11 H11B 0.9900
C12 C13 1.5238(14)
C12 H12A 0.9900
C12 H12B 0.9900
C13 C14 1.5252(14)
C13 H13A 0.9900
C13 H13B 0.9900
C14 C15 1.5251(15)
C14 H14A 0.9900
C14 H14B 0.9900
C15 C16 1.5275(14)
C15 H15A 0.9900
C15 H15B 0.9900
C16 C17 1.5250(15)
C16 H16A 0.9900
C16 H16B 0.9900
C17 C18 1.5257(15)
C17 H17A 0.9900
C17 H17B 0.9900
C18 C19 1.5220(15)
C18 H18A 0.9900
C18 H18B 0.9900
C19 C20 1.5239(16)
C19 H19A 0.9900
C19 H19B 0.9900
C20 H20A 0.9800
C20 H20B 0.9800
C20 H20C 0.9800

loop_
_geom_hbond_atom_site_label_D
_geom_hbond_atom_site_label_H
_geom_hbond_atom_site_label_A
_geom_hbond_site_symmetry_A
_geom_hbond_distance_DH
_geom_hbond_distance_HA
_geom_hbond_distance_DA
_geom_hbond_angle_DHA
C6 H6 O1 4_565 0.95 2.47 3.1423(14) 127.4
C6 H6 O2 4_575 0.95 2.55 3.2360(13) 129.6
C8 H8 O2 3_576 0.95 2.52 3.4598(13) 169.4
